data_4077098
loop_
_publ_author_name
'Carmona, Daniel'
'Lahoz, Fernando J.'
'Elipe, Sergio'
'Oro, Luis A.'
'Lamata, M. Pilar'
'Viguri, Fernando'
'S\'anchez, Fernando'
'Mart\'inez, Sonia'
'Cativiela, Carlos'
'L\'opez-Ram de V\'iu, M. Pilar'

_publ_section_title
;
 Synthesis, Characterization, Properties, and Asymmetric Catalytic
 Diels&#x2212;Alder Reactions of Chiral-at-Metal
 Phosphinooxazoline-Rhodium(III) and &#x2212;Iridium(III)
 Complexes&#x00A7;
;
_journal_issue 23
_journal_name_full Organometallics
_journal_page_first 5100
_journal_paper_doi 10.1021/om020582o
_journal_volume 21
_journal_year 2002
_chemical_absolute_configuration rmad
_chemical_formula_moiety 'C32 H35 Cl N O P Rh 1+, F6 Sb 1-'
_chemical_formula_sum 'C32 H35 Cl F6 N O P Rh Sb'
_chemical_formula_weight 854.69
_chemical_name_systematic
; 
 ? 
;
_space_group_IT_number 4
_symmetry_cell_setting monoclinic
_symmetry_space_group_name_Hall 'P 2yb'
_symmetry_space_group_name_H-M 'P 1 21 1'
_atom_sites_solution_hydrogens geom
_atom_sites_solution_primary direct
_atom_sites_solution_secondary difmap
_audit_creation_method SHELXL-97
_cell_angle_alpha 90.00
_cell_angle_beta 99.276(9)
_cell_angle_gamma 90.00
_cell_formula_units_Z 4
_cell_length_a 16.770(2)
_cell_length_b 10.3402(14)
_cell_length_c 19.6038(19)
_cell_measurement_reflns_used 87
_cell_measurement_temperature 200(2)
_cell_measurement_theta_max 23
_cell_measurement_theta_min 10
_cell_volume 3354.9(7)
_computing_cell_refinement 'XSCANS v. 2.1 (Siemens)'
_computing_data_collection 'XSCANS v. 2.1 (Siemens)'
_computing_data_reduction 'XSCANS v. 2.1 (Siemens)'
_computing_molecular_graphics 'XP program, SHELXTL v6.10,Bruker2000'
_computing_publication_material 'XCIF program, SHELXTL v6.10,Bruker'
_computing_structure_refinement 'SHELXL-97 (Sheldrick, 1997)'
_computing_structure_solution 'SHELXS-97 (Sheldrick, 1990)'
_diffrn_ambient_temperature 200(2)
_diffrn_measured_fraction_theta_full 0.999
_diffrn_measured_fraction_theta_max 0.999
_diffrn_measurement_device_type 'four circle diffractometer,Siemens P4'
_diffrn_measurement_method '\w/2\q scans'
_diffrn_radiation_monochromator graphite
_diffrn_radiation_source 'fine-focus sealed tube'
_diffrn_radiation_type MoK\a
_diffrn_radiation_wavelength 0.71073
_diffrn_reflns_av_R_equivalents 0.0367
_diffrn_reflns_av_sigmaI/netI 0.0240
_diffrn_reflns_limit_h_max 19
_diffrn_reflns_limit_h_min -19
_diffrn_reflns_limit_k_max 12
_diffrn_reflns_limit_k_min -12
_diffrn_reflns_limit_l_max 23
_diffrn_reflns_limit_l_min -23
_diffrn_reflns_number 12881
_diffrn_reflns_theta_full 24.99
_diffrn_reflns_theta_max 24.99
_diffrn_reflns_theta_min 1.74
_diffrn_standards_decay_% 0
_diffrn_standards_interval_count 100
_diffrn_standards_number 3
_exptl_absorpt_coefficient_mu 1.484
_exptl_absorpt_correction_T_max 0.6024
_exptl_absorpt_correction_T_min 0.4903
_exptl_absorpt_correction_type psi-scan
_exptl_absorpt_process_details
; 
 Azimuthal psi-scans of 12 reflections at 10\% intervals.
 Data corrected with the program XPREP (SHELXTL v. 5 Bruker)
;
_exptl_crystal_colour yellow
_exptl_crystal_density_diffrn 1.692
_exptl_crystal_density_method 'not measured'
_exptl_crystal_description 'prismatic block'
_exptl_crystal_F_000 1696
_exptl_crystal_size_max 0.56
_exptl_crystal_size_mid 0.48
_exptl_crystal_size_min 0.38
_refine_diff_density_max 1.045
_refine_diff_density_min -0.696
_refine_diff_density_rms 0.074
_refine_ls_abs_structure_details 'Flack H D (1983), Acta Cryst. A39, 876-881'
_refine_ls_abs_structure_Flack -0.01(3)
_refine_ls_extinction_method none
_refine_ls_goodness_of_fit_ref 1.087
_refine_ls_hydrogen_treatment mixed
_refine_ls_matrix_type full
_refine_ls_number_parameters 817
_refine_ls_number_reflns 11770
_refine_ls_number_restraints 77
_refine_ls_restrained_S_all 1.097
_refine_ls_R_factor_all 0.0434
_refine_ls_R_factor_gt 0.0372
_refine_ls_shift/su_max 0.011
_refine_ls_shift/su_mean 0.001
_refine_ls_structure_factor_coef Fsqd
_refine_ls_weighting_details 'calc w=1/[\s^2^(Fo^2^)+(0.0586P)^2^+2.4156P] where P=(Fo^2^+2Fc^2^)/3'
_refine_ls_weighting_scheme calc
_refine_ls_wR_factor_gt 0.0951
_refine_ls_wR_factor_ref 0.0977
_reflns_number_gt 10299
_reflns_number_total 11770
_reflns_threshold_expression >2sigma(I)
_cod_data_source_file om020582o.cif
_cod_data_source_block compound2a2a'
_cod_original_cell_volume 3355.0(7)
_cod_original_sg_symbol_H-M P1211
_cod_database_code 4077098

loop_
_symmetry_equiv_pos_as_xyz
'x, y, z'
'-x, y+1/2, -z'

loop_
_atom_site_label
_atom_site_type_symbol
_atom_site_fract_x
_atom_site_fract_y
_atom_site_fract_z
_atom_site_U_iso_or_equiv
_atom_site_adp_type
_atom_site_occupancy
_atom_site_symmetry_multiplicity
_atom_site_calc_flag
_atom_site_refinement_flags
_atom_site_disorder_assembly
_atom_site_disorder_group
Sb1A Sb 0.1231(3) 0.2585(3) 0.4617(2) 0.0363(10) Uani 0.456(12) 1 d PD A 1
F1A F 0.0334(6) 0.1826(11) 0.4888(7) 0.062(3) Uiso 0.456(12) 1 d PD A 1
F2A F 0.1785(6) 0.2335(10) 0.5527(4) 0.046(3) Uiso 0.456(12) 1 d PD A 1
F3A F 0.0960(7) 0.4223(8) 0.4880(5) 0.057(3) Uiso 0.456(12) 1 d PD A 1
F4A F 0.0713(6) 0.2659(14) 0.3685(4) 0.063(4) Uiso 0.456(12) 1 d PD A 1
F5A F 0.1536(6) 0.0871(9) 0.4397(5) 0.038(3) Uiso 0.456(12) 1 d PD A 1
F6A F 0.2187(5) 0.3179(12) 0.4381(6) 0.064(4) Uiso 0.456(12) 1 d PD A 1
Sb1B Sb 0.1158(2) 0.2540(4) 0.4599(2) 0.0467(10) Uani 0.544(12) 1 d PD A 2
F1B F 0.0169(4) 0.1667(7) 0.4553(5) 0.041(2) Uiso 0.544(12) 1 d PD A 2
F2B F 0.1409(5) 0.2072(7) 0.5529(3) 0.037(2) Uiso 0.544(12) 1 d PD A 2
F3B F 0.0608(6) 0.4002(8) 0.4870(4) 0.054(3) Uiso 0.544(12) 1 d PD A 2
F4B F 0.0855(5) 0.3205(10) 0.3717(4) 0.053(2) Uiso 0.544(12) 1 d PD A 2
F5B F 0.1724(6) 0.1206(10) 0.4321(5) 0.062(3) Uiso 0.544(12) 1 d PD A 2
F6B F 0.2122(5) 0.3529(11) 0.4653(6) 0.078(3) Uiso 0.544(12) 1 d PD A 2
Rh1 Rh 0.26927(3) 0.6428 0.20311(3) 0.02640(17) Uani 1 1 d . . .
Cl1 Cl 0.39342(12) 0.7280(3) 0.17496(11) 0.0403(5) Uani 1 1 d . . .
P1 P 0.29557(12) 0.7118(3) 0.31667(10) 0.0272(5) Uani 1 1 d . . .
C1 C 0.1926(4) 0.7259(9) 0.3378(4) 0.0289(18) Uani 1 1 d . . .
C2 C 0.1405(5) 0.8073(9) 0.2953(4) 0.033(2) Uani 1 1 d . . .
C3 C 0.0621(5) 0.8275(11) 0.3103(5) 0.047(3) Uani 1 1 d . . .
H3 H 0.0290 0.8868 0.2842 0.066(8) Uiso 1 1 d R . .
C4 C 0.0366(5) 0.7633(12) 0.3637(5) 0.050(3) Uani 1 1 d . . .
H4 H -0.0181 0.7755 0.3718 0.066(8) Uiso 1 1 d R . .
C5 C 0.0890(5) 0.6765(10) 0.4050(5) 0.043(2) Uani 1 1 d . . .
H5 H 0.0705 0.6391 0.4454 0.066(8) Uiso 1 1 d R . .
C6 C 0.1658(5) 0.6610(9) 0.3918(4) 0.0326(19) Uani 1 1 d . . .
H6 H 0.2052 0.6077 0.4252 0.066(8) Uiso 1 1 d R . .
C7 C 0.3580(5) 0.6177(9) 0.3838(4) 0.0280(18) Uani 1 1 d . . .
C8 C 0.4091(5) 0.5273(10) 0.3661(4) 0.039(2) Uani 1 1 d . . .
H8 H 0.4108 0.5083 0.3199 0.066(8) Uiso 1 1 d R . .
C9 C 0.4611(5) 0.4582(10) 0.4174(5) 0.048(3) Uani 1 1 d . . .
H9 H 0.5002 0.3999 0.4035 0.066(8) Uiso 1 1 d R . .
C10 C 0.4613(5) 0.4853(12) 0.4855(5) 0.053(3) Uani 1 1 d . . .
H10 H 0.5005 0.4478 0.5192 0.066(8) Uiso 1 1 d R . .
C11 C 0.4110(5) 0.5897(12) 0.5038(4) 0.055(3) Uani 1 1 d . . .
H11 H 0.4164 0.6184 0.5494 0.066(8) Uiso 1 1 d R . .
C12 C 0.3588(5) 0.6515(11) 0.4540(4) 0.043(2) Uani 1 1 d . . .
H12 H 0.3236 0.7187 0.4690 0.066(8) Uiso 1 1 d R . .
C13 C 0.3400(5) 0.8712(11) 0.3328(4) 0.034(2) Uani 1 1 d . . .
C14 C 0.4171(5) 0.8939(11) 0.3173(4) 0.046(3) Uani 1 1 d . . .
H14 H 0.4457 0.8279 0.2998 0.066(8) Uiso 1 1 d R . .
C15 C 0.4548(5) 1.0103(11) 0.3302(4) 0.049(3) Uani 1 1 d . . .
H15 H 0.5088 1.0208 0.3202 0.066(8) Uiso 1 1 d R . .
C16 C 0.4158(4) 1.1123(7) 0.3573(3) 0.042(2) Uani 1 1 d . . .
H16 H 0.4453 1.1869 0.3685 0.066(8) Uiso 1 1 d R . .
C17 C 0.3376(4) 1.0925(7) 0.3730(3) 0.043(3) Uani 1 1 d R . .
H17 H 0.3099 1.1654 0.3928 0.066(8) Uiso 1 1 d R . .
C18 C 0.2989(5) 0.9743(10) 0.3598(4) 0.034(2) Uani 1 1 d . . .
H18 H 0.2418 0.9620 0.3693 0.066(8) Uiso 1 1 d R . .
C19 C 0.2938(5) 0.4437(9) 0.1763(4) 0.031(2) Uani 1 1 d . . .
C20 C 0.2601(5) 0.5085(10) 0.1132(4) 0.033(2) Uani 1 1 d . . .
C21 C 0.1806(5) 0.5496(9) 0.1210(4) 0.036(2) Uani 1 1 d . . .
C22 C 0.1663(5) 0.5145(10) 0.1884(4) 0.038(2) Uani 1 1 d . . .
C23 C 0.2333(5) 0.4408(9) 0.2220(4) 0.035(2) Uani 1 1 d . . .
C24 C 0.3716(5) 0.3716(11) 0.1863(4) 0.047(2) Uani 1 1 d . . .
H24A H 0.4166 0.4331 0.1915 0.045(5) Uiso 1 1 calc R . .
H24B H 0.3739 0.3162 0.1461 0.045(5) Uiso 1 1 calc R . .
H24C H 0.3756 0.3180 0.2279 0.045(5) Uiso 1 1 calc R . .
C25 C 0.2991(5) 0.5224(10) 0.0504(4) 0.043(2) Uani 1 1 d . . .
H25A H 0.3100 0.4365 0.0329 0.045(5) Uiso 1 1 calc R . .
H25B H 0.3500 0.5700 0.0623 0.045(5) Uiso 1 1 calc R . .
H25C H 0.2629 0.5699 0.0148 0.045(5) Uiso 1 1 calc R . .
C26 C 0.1203(5) 0.6106(12) 0.0663(4) 0.051(3) Uani 1 1 d . . .
H26A H 0.0736 0.5532 0.0549 0.045(5) Uiso 1 1 calc R . .
H26B H 0.1449 0.6255 0.0249 0.045(5) Uiso 1 1 calc R . .
H26C H 0.1027 0.6934 0.0832 0.045(5) Uiso 1 1 calc R . .
C27 C 0.0860(5) 0.5265(12) 0.2131(5) 0.054(3) Uani 1 1 d . . .
H27A H 0.0942 0.5208 0.2637 0.045(5) Uiso 1 1 calc R . .
H27B H 0.0502 0.4564 0.1933 0.045(5) Uiso 1 1 calc R . .
H27C H 0.0614 0.6100 0.1984 0.045(5) Uiso 1 1 calc R . .
C28 C 0.2395(5) 0.3729(10) 0.2862(4) 0.046(2) Uani 1 1 d . . .
H28A H 0.2944 0.3391 0.2991 0.045(5) Uiso 1 1 calc R . .
H28B H 0.2009 0.3011 0.2814 0.045(5) Uiso 1 1 calc R . .
H28C H 0.2274 0.4322 0.3222 0.045(5) Uiso 1 1 calc R . .
N1 N 0.2143(4) 0.8319(8) 0.1970(3) 0.0328(17) Uani 1 1 d . . .
O1 O 0.1356(4) 0.9937(6) 0.2230(3) 0.0487(16) Uani 1 1 d . . .
C29 C 0.1656(4) 0.8700(9) 0.2367(4) 0.0344(19) Uani 1 1 d . . .
C30 C 0.1630(6) 1.0359(9) 0.1597(4) 0.070(3) Uani 1 1 d . . .
H30A H 0.1218 1.0539 0.1246 0.075(18) Uiso 1 1 d R . .
H30B H 0.1754 1.1246 0.1576 0.075(18) Uiso 1 1 d R . .
C31 C 0.2304(6) 0.9375(11) 0.1502(5) 0.053(3) Uani 1 1 d . . .
H31 H 0.2822 0.9732 0.1669 0.075(18) Uiso 1 1 d R . .
C32 C 0.2302(5) 0.9021(8) 0.0771(3) 0.057(2) Uani 1 1 d . . .
H32A H 0.2427 0.9786 0.0513 0.045(5) Uiso 1 1 calc R . .
H32B H 0.1767 0.8691 0.0571 0.045(5) Uiso 1 1 calc R . .
H32C H 0.2709 0.8351 0.0745 0.045(5) Uiso 1 1 calc R . .
Sb2A Sb 0.88314(8) 0.74896(14) 0.04100(5) 0.0394(3) Uani 0.816(5) 1 d PD B 3
F7A F 0.7883(3) 0.6588(8) 0.0547(3) 0.0656(19) Uiso 0.816(5) 1 d PD B 3
F8A F 0.9290(4) 0.7091(8) 0.1324(3) 0.068(2) Uiso 0.816(5) 1 d PD B 3
F9A F 0.8404(4) 0.9032(7) 0.0698(3) 0.063(2) Uiso 0.816(5) 1 d PD B 3
F10A F 0.8361(4) 0.7819(8) -0.0511(3) 0.066(2) Uiso 0.816(5) 1 d PD B 3
F11A F 0.9237(4) 0.5939(6) 0.0087(3) 0.0527(17) Uiso 0.816(5) 1 d PD B 3
F12A F 0.9767(4) 0.8360(8) 0.0263(4) 0.068(2) Uiso 0.816(5) 1 d PD B 3
Sb2B Sb 0.8942(5) 0.7826(11) 0.0642(7) 0.166(5) Uani 0.184(5) 1 d PDU B 4
F7B F 0.7846(9) 0.736(3) 0.0484(18) 0.140(17) Uiso 0.184(5) 1 d PD B 4
F8B F 0.8603(15) 0.9559(16) 0.0669(13) 0.069(8) Uiso 0.184(5) 1 d PD B 4
F9B F 0.900(2) 0.758(4) 0.1589(9) 0.25(4) Uiso 0.184(5) 1 d PD B 4
F10B F 0.9273(11) 0.6121(13) 0.0468(11) 0.043(5) Uiso 0.184(5) 1 d PD B 4
F11B F 0.895(2) 0.812(3) -0.0319(9) 0.130(15) Uiso 0.184(5) 1 d PD B 4
F12B F 1.0016(9) 0.842(2) 0.0782(15) 0.092(9) Uiso 0.184(5) 1 d PD B 4
Rh51 Rh 0.72775(3) 0.35679(4) 0.30053(3) 0.02214(15) Uani 1 1 d . . .
Cl51 Cl 0.60185(12) 0.2760(3) 0.32678(10) 0.0374(5) Uani 1 1 d . . .
P51 P 0.70238(11) 0.2875(2) 0.18704(9) 0.0226(4) Uani 1 1 d . . .
C51 C 0.8024(4) 0.2732(9) 0.1648(3) 0.0248(16) Uani 1 1 d . . .
C52 C 0.8612(4) 0.1959(8) 0.2085(4) 0.0283(19) Uani 1 1 d . . .
C53 C 0.9383(5) 0.1779(10) 0.1923(4) 0.039(2) Uani 1 1 d . . .
H53 H 0.9737 0.1222 0.2256 0.027(5) Uiso 1 1 d R . .
C54 C 0.9610(5) 0.2393(11) 0.1355(4) 0.040(2) Uani 1 1 d . . .
H54 H 1.0122 0.2231 0.1212 0.027(5) Uiso 1 1 d R . .
C55 C 0.9071(5) 0.3186(9) 0.0966(4) 0.037(2) Uani 1 1 d . . .
H55 H 0.9245 0.3709 0.0608 0.027(5) Uiso 1 1 d R . .
C56 C 0.8275(4) 0.3357(10) 0.1099(4) 0.0302(19) Uani 1 1 d . . .
H56 H 0.7927 0.3934 0.0816 0.027(5) Uiso 1 1 d R . .
C57 C 0.6409(5) 0.3772(10) 0.1192(4) 0.031(2) Uani 1 1 d . . .
C58 C 0.5888(5) 0.4758(9) 0.1376(4) 0.0297(19) Uani 1 1 d . . .
H58 H 0.5937 0.4978 0.1864 0.027(5) Uiso 1 1 d R . .
C59 C 0.5346(5) 0.5350(10) 0.0865(4) 0.040(2) Uani 1 1 d . . .
H59 H 0.4978 0.6002 0.0994 0.027(5) Uiso 1 1 d R . .
C60 C 0.5318(5) 0.4996(11) 0.0173(4) 0.043(2) Uani 1 1 d . . .
H60 H 0.4968 0.5520 -0.0184 0.027(5) Uiso 1 1 d R . .
C61 C 0.5809(5) 0.4091(11) -0.0004(4) 0.046(3) Uani 1 1 d . . .
H61 H 0.5788 0.3888 -0.0483 0.027(5) Uiso 1 1 d R . .
C62 C 0.6342(5) 0.3440(10) 0.0508(4) 0.038(2) Uani 1 1 d . . .
H62 H 0.6697 0.2771 0.0351 0.027(5) Uiso 1 1 d R . .
C63 C 0.6589(4) 0.1247(8) 0.1706(3) 0.0221(16) Uani 1 1 d . . .
C64 C 0.5787(4) 0.1070(9) 0.1815(3) 0.030(2) Uani 1 1 d . . .
H64 H 0.5517 0.1804 0.1994 0.027(5) Uiso 1 1 d R . .
C65 C 0.5436(5) -0.0159(10) 0.1701(4) 0.038(2) Uani 1 1 d . . .
H65 H 0.4885 -0.0277 0.1800 0.027(5) Uiso 1 1 d R . .
C66 C 0.5866(5) -0.1143(10) 0.1443(4) 0.047(3) Uani 1 1 d . . .
H66 H 0.5614 -0.1971 0.1345 0.027(5) Uiso 1 1 d R . .
C67 C 0.6615(5) -0.0947(8) 0.1304(4) 0.038(2) Uani 1 1 d . . .
H67 H 0.6917 -0.1631 0.1134 0.027(5) Uiso 1 1 d R . .
C68 C 0.6989(4) 0.0263(9) 0.1432(4) 0.0295(19) Uani 1 1 d . . .
H68 H 0.7534 0.0416 0.1321 0.027(5) Uiso 1 1 d R . .
C69 C 0.7046(5) 0.5575(9) 0.3251(4) 0.032(2) Uani 1 1 d . . .
C70 C 0.7370(5) 0.4917(9) 0.3904(4) 0.032(2) Uani 1 1 d . . .
C71 C 0.8134(5) 0.4462(10) 0.3862(4) 0.035(2) Uani 1 1 d . . .
C72 C 0.8324(5) 0.4833(9) 0.3182(4) 0.034(2) Uani 1 1 d . . .
C73 C 0.7656(5) 0.5541(9) 0.2838(4) 0.030(2) Uani 1 1 d . . .
C74 C 0.6253(5) 0.6278(10) 0.3132(4) 0.043(2) Uani 1 1 d . . .
H74A H 0.6305 0.7093 0.3391 0.069(6) Uiso 1 1 calc R . .
H74B H 0.5837 0.5740 0.3288 0.069(6) Uiso 1 1 calc R . .
H74C H 0.6100 0.6462 0.2637 0.069(6) Uiso 1 1 calc R . .
C75 C 0.6923(6) 0.4834(11) 0.4505(4) 0.050(2) Uani 1 1 d . . .
H75A H 0.6390 0.5234 0.4381 0.069(6) Uiso 1 1 calc R . .
H75B H 0.7229 0.5290 0.4901 0.069(6) Uiso 1 1 calc R . .
H75C H 0.6859 0.3924 0.4625 0.069(6) Uiso 1 1 calc R . .
C76 C 0.8691(6) 0.3759(12) 0.4397(5) 0.062(3) Uani 1 1 d . . .
H76A H 0.9105 0.4356 0.4624 0.069(6) Uiso 1 1 calc R . .
H76B H 0.8950 0.3053 0.4181 0.069(6) Uiso 1 1 calc R . .
H76C H 0.8387 0.3404 0.4741 0.069(6) Uiso 1 1 calc R . .
C77 C 0.9132(5) 0.4692(12) 0.2957(5) 0.057(3) Uani 1 1 d . . .
H77A H 0.9462 0.4075 0.3260 0.069(6) Uiso 1 1 calc R . .
H77B H 0.9404 0.5534 0.2983 0.069(6) Uiso 1 1 calc R . .
H77C H 0.9059 0.4375 0.2480 0.069(6) Uiso 1 1 calc R . .
C78 C 0.7682(5) 0.6293(12) 0.2160(4) 0.051(3) Uani 1 1 d . . .
H78A H 0.7744 0.7219 0.2262 0.069(6) Uiso 1 1 calc R . .
H78B H 0.7179 0.6147 0.1839 0.069(6) Uiso 1 1 calc R . .
H78C H 0.8141 0.5991 0.1950 0.069(6) Uiso 1 1 calc R . .
N51 N 0.7887(4) 0.1759(7) 0.3092(3) 0.0263(16) Uani 1 1 d . . .
O51 O 0.8847(3) 0.0330(6) 0.2954(3) 0.0442(14) Uani 1 1 d . . .
C79 C 0.8425(4) 0.1337(10) 0.2727(4) 0.0321(18) Uani 1 1 d . . .
C80 C 0.8669(5) 0.0080(8) 0.3648(4) 0.0496(19) Uani 1 1 d . . .
H80A H 0.9089 0.0499 0.3946 0.056(13) Uiso 1 1 d R . .
H80B H 0.8674 -0.0786 0.3770 0.056(13) Uiso 1 1 d R . .
C81 C 0.7833(5) 0.0723(9) 0.3618(4) 0.0355(19) Uani 1 1 d . . .
H81 H 0.7874 0.1177 0.4025 0.056(13) Uiso 1 1 d R . .
C82 C 0.7132(4) -0.0149(7) 0.3442(4) 0.0514(18) Uani 1 1 d . . .
H82A H 0.7117 -0.0760 0.3822 0.069(6) Uiso 1 1 calc R . .
H82B H 0.7181 -0.0627 0.3019 0.069(6) Uiso 1 1 calc R . .
H82C H 0.6633 0.0362 0.3369 0.069(6) Uiso 1 1 calc R . .

loop_
_atom_site_aniso_label
_atom_site_aniso_U_11
_atom_site_aniso_U_22
_atom_site_aniso_U_33
_atom_site_aniso_U_23
_atom_site_aniso_U_13
_atom_site_aniso_U_12
Sb1A 0.0507(18) 0.0307(14) 0.0323(16) 0.0079(11) 0.0213(12) 0.0223(13)
Sb1B 0.0342(10) 0.0608(19) 0.0450(17) 0.0108(12) 0.0059(9) -0.0036(11)
Rh1 0.0258(3) 0.0264(4) 0.0285(3) -0.0065(3) 0.0087(3) -0.0044(3)
Cl1 0.0376(10) 0.0410(14) 0.0464(11) -0.0096(11) 0.0196(9) -0.0113(11)
P1 0.0267(10) 0.0275(13) 0.0283(9) -0.0045(9) 0.0077(8) 0.0028(10)
C1 0.026(4) 0.030(5) 0.032(4) -0.011(4) 0.007(3) 0.007(4)
C2 0.036(4) 0.031(5) 0.034(4) -0.006(4) 0.011(3) -0.005(4)
C3 0.042(5) 0.044(7) 0.057(5) 0.000(5) 0.016(4) 0.011(5)
C4 0.036(5) 0.045(6) 0.076(6) -0.007(6) 0.029(5) 0.005(6)
C5 0.047(5) 0.038(6) 0.050(5) -0.002(4) 0.022(4) -0.010(5)
C6 0.042(4) 0.023(4) 0.034(4) -0.001(4) 0.010(3) 0.002(4)
C7 0.031(4) 0.025(5) 0.025(4) 0.001(4) -0.003(3) 0.003(4)
C8 0.035(5) 0.041(6) 0.040(5) -0.010(4) 0.001(4) 0.008(5)
C9 0.037(5) 0.041(6) 0.064(6) -0.017(5) -0.001(4) 0.019(5)
C10 0.040(5) 0.050(6) 0.063(6) 0.002(5) -0.010(4) 0.022(5)
C11 0.061(6) 0.074(8) 0.030(4) -0.009(5) 0.002(4) 0.022(6)
C12 0.046(4) 0.057(6) 0.024(3) -0.014(4) 0.005(3) 0.011(5)
C13 0.032(4) 0.043(6) 0.029(4) -0.004(4) 0.012(3) -0.005(5)
C14 0.033(5) 0.057(7) 0.049(5) -0.026(5) 0.011(4) -0.009(5)
C15 0.044(5) 0.056(7) 0.051(5) -0.013(5) 0.022(4) -0.022(5)
C16 0.047(6) 0.024(5) 0.052(5) 0.001(4) 0.002(4) -0.015(5)
C17 0.051(6) 0.035(6) 0.044(5) -0.003(4) 0.012(4) 0.002(5)
C18 0.044(5) 0.029(5) 0.032(4) -0.010(4) 0.014(4) -0.003(4)
C19 0.038(5) 0.031(5) 0.023(4) -0.005(4) 0.001(3) -0.004(4)
C20 0.038(4) 0.034(5) 0.026(4) -0.011(4) 0.006(3) -0.004(4)
C21 0.034(4) 0.028(5) 0.044(4) -0.014(4) 0.002(3) 0.002(4)
C22 0.035(5) 0.047(6) 0.032(4) -0.018(4) 0.006(3) -0.018(4)
C23 0.034(5) 0.024(5) 0.050(5) -0.013(4) 0.014(4) -0.007(4)
C24 0.047(5) 0.046(7) 0.047(5) -0.009(5) 0.005(4) 0.007(6)
C25 0.045(4) 0.056(6) 0.029(4) -0.012(4) 0.010(3) -0.021(5)
C26 0.037(4) 0.058(6) 0.051(5) -0.008(5) -0.016(4) 0.000(4)
C27 0.032(5) 0.066(7) 0.068(6) -0.034(6) 0.016(4) -0.020(5)
C28 0.062(5) 0.030(5) 0.051(4) -0.008(5) 0.018(4) -0.016(5)
N1 0.031(3) 0.027(4) 0.041(3) -0.006(3) 0.009(3) 0.001(3)
O1 0.064(4) 0.040(3) 0.045(3) 0.014(2) 0.019(3) 0.023(3)
C29 0.030(4) 0.032(5) 0.038(4) -0.011(4) -0.006(3) 0.014(3)
C30 0.111(8) 0.050(5) 0.060(5) 0.026(4) 0.048(5) 0.041(5)
C31 0.062(6) 0.044(6) 0.053(5) 0.006(4) 0.015(4) 0.020(5)
C32 0.077(5) 0.055(4) 0.043(4) 0.011(3) 0.023(4) 0.014(4)
Sb2A 0.0432(5) 0.0398(6) 0.0380(5) 0.0066(4) 0.0151(4) 0.0079(4)
Sb2B 0.073(5) 0.166(8) 0.286(11) 0.165(8) 0.111(6) 0.085(5)
Rh51 0.0229(3) 0.0214(4) 0.0223(3) 0.0003(3) 0.0042(2) -0.0010(3)
Cl51 0.0358(10) 0.0389(13) 0.0414(10) -0.0146(10) 0.0180(8) -0.0142(10)
P51 0.0245(9) 0.0222(12) 0.0217(8) -0.0009(8) 0.0055(7) -0.0008(9)
C51 0.027(4) 0.024(4) 0.024(3) 0.003(3) 0.003(3) -0.010(4)
C52 0.029(4) 0.024(5) 0.032(4) 0.002(3) 0.005(3) 0.006(4)
C53 0.029(4) 0.033(6) 0.054(5) 0.000(4) 0.003(4) 0.008(4)
C54 0.032(4) 0.048(6) 0.044(4) 0.002(5) 0.017(4) -0.001(5)
C55 0.038(4) 0.044(6) 0.030(4) -0.003(4) 0.014(4) -0.006(4)
C56 0.030(4) 0.037(5) 0.026(3) -0.003(4) 0.011(3) -0.010(4)
C57 0.024(4) 0.036(6) 0.034(4) -0.003(4) 0.011(3) 0.001(4)
C58 0.030(4) 0.029(5) 0.030(4) -0.010(4) 0.004(3) 0.000(4)
C59 0.034(4) 0.037(5) 0.047(5) 0.001(4) 0.002(4) 0.004(4)
C60 0.047(5) 0.047(5) 0.031(4) 0.007(4) -0.004(3) 0.004(4)
C61 0.042(4) 0.067(7) 0.027(4) 0.003(4) 0.000(3) 0.017(5)
C62 0.040(4) 0.040(5) 0.036(4) 0.006(4) 0.012(3) 0.020(4)
C63 0.028(4) 0.019(4) 0.018(3) -0.003(3) 0.002(3) -0.001(4)
C64 0.027(4) 0.037(5) 0.026(4) -0.005(4) 0.004(3) -0.007(4)
C65 0.033(4) 0.050(6) 0.030(4) -0.008(4) 0.000(3) -0.014(5)
C66 0.059(6) 0.044(7) 0.038(5) -0.008(5) 0.001(4) -0.021(5)
C67 0.053(6) 0.021(5) 0.037(4) -0.007(4) -0.002(4) 0.001(4)
C68 0.027(4) 0.029(5) 0.032(4) 0.007(4) 0.004(3) 0.002(4)
C69 0.034(5) 0.018(4) 0.046(5) -0.009(4) 0.012(4) -0.004(4)
C70 0.039(4) 0.029(5) 0.026(4) -0.011(4) 0.004(3) -0.014(4)
C71 0.037(4) 0.037(5) 0.029(4) -0.008(3) -0.004(3) -0.013(4)
C72 0.027(4) 0.025(5) 0.051(5) -0.007(4) 0.012(4) -0.003(4)
C73 0.046(5) 0.024(5) 0.022(3) 0.001(3) 0.009(3) -0.012(4)
C74 0.044(5) 0.024(5) 0.061(5) -0.008(5) 0.010(4) 0.010(5)
C75 0.063(6) 0.052(6) 0.038(4) -0.009(5) 0.017(4) 0.000(5)
C76 0.076(6) 0.052(6) 0.052(5) -0.007(5) -0.012(5) 0.014(6)
C77 0.032(5) 0.059(7) 0.084(7) -0.025(6) 0.021(4) -0.013(5)
C78 0.061(5) 0.047(6) 0.047(4) 0.015(5) 0.012(4) -0.019(5)
N51 0.033(3) 0.028(4) 0.017(3) 0.008(3) 0.000(2) -0.002(3)
O51 0.047(3) 0.039(3) 0.049(3) 0.010(2) 0.013(2) 0.017(2)
C79 0.031(4) 0.037(5) 0.027(3) 0.014(3) 0.002(3) -0.002(4)
C80 0.061(5) 0.037(4) 0.052(4) 0.014(3) 0.014(4) 0.012(4)
C81 0.054(4) 0.027(4) 0.027(3) 0.013(3) 0.011(3) -0.007(3)
C82 0.052(4) 0.044(4) 0.059(4) 0.012(3) 0.011(3) -0.015(3)

loop_
_atom_type_symbol
_atom_type_description
_atom_type_scat_dispersion_real
_atom_type_scat_dispersion_imag
_atom_type_scat_source
C C 0.0033 0.0016 'International Tables Vol C Tables 4.2.6.8 and 6.1.1.4'
H H 0.0000 0.0000 'International Tables Vol C Tables 4.2.6.8 and 6.1.1.4'
N N 0.0061 0.0033 'International Tables Vol C Tables 4.2.6.8 and 6.1.1.4'
O O 0.0106 0.0060 'International Tables Vol C Tables 4.2.6.8 and 6.1.1.4'
F F 0.0171 0.0103 'International Tables Vol C Tables 4.2.6.8 and 6.1.1.4'
P P 0.1023 0.0942 'International Tables Vol C Tables 4.2.6.8 and 6.1.1.4'
Cl Cl 0.1484 0.1585 'International Tables Vol C Tables 4.2.6.8 and 6.1.1.4'
Rh Rh -1.1178 0.9187 'International Tables Vol C Tables 4.2.6.8 and 6.1.1.4'
Sb Sb -0.5866 1.5461 'International Tables Vol C Tables 4.2.6.8 and 6.1.1.4'

loop_
_geom_angle_atom_site_label_1
_geom_angle_atom_site_label_2
_geom_angle_atom_site_label_3
_geom_angle
F6A Sb1A F3A 91.6(5)
F6A Sb1A F1A 173.6(6)
F3A Sb1A F1A 93.5(5)
F6A Sb1A F2A 88.0(5)
F3A Sb1A F2A 88.2(5)
F1A Sb1A F2A 88.3(5)
F6A Sb1A F4A 91.6(5)
F3A Sb1A F4A 97.9(5)
F1A Sb1A F4A 91.5(5)
F2A Sb1A F4A 174.0(5)
F6A Sb1A F5A 88.7(5)
F3A Sb1A F5A 176.8(5)
F1A Sb1A F5A 86.0(5)
F2A Sb1A F5A 88.6(4)
F4A Sb1A F5A 85.3(5)
F5B Sb1B F4B 94.6(4)
F5B Sb1B F2B 92.9(4)
F4B Sb1B F2B 172.4(4)
F5B Sb1B F1B 97.0(5)
F4B Sb1B F1B 91.5(4)
F2B Sb1B F1B 88.9(4)
F5B Sb1B F3B 176.7(5)
F4B Sb1B F3B 83.8(4)
F2B Sb1B F3B 88.6(4)
F1B Sb1B F3B 86.0(4)
F5B Sb1B F6B 86.8(5)
F4B Sb1B F6B 87.5(4)
F2B Sb1B F6B 91.7(4)
F1B Sb1B F6B 176.1(5)
F3B Sb1B F6B 90.2(5)
N1 Rh1 C22 103.0(3)
N1 Rh1 C19 159.8(3)
C22 Rh1 C19 64.2(3)
N1 Rh1 C23 137.4(2)
C22 Rh1 C23 38.0(3)
C19 Rh1 C23 38.7(3)
N1 Rh1 C21 97.1(3)
C22 Rh1 C21 37.9(3)
C19 Rh1 C21 63.0(3)
C23 Rh1 C21 63.0(3)
N1 Rh1 C20 123.2(3)
C22 Rh1 C20 63.9(3)
C19 Rh1 C20 38.1(3)
C23 Rh1 C20 63.9(3)
C21 Rh1 C20 37.4(3)
N1 Rh1 P1 77.68(19)
C22 Rh1 P1 110.0(2)
C19 Rh1 P1 120.7(2)
C23 Rh1 P1 98.3(2)
C21 Rh1 P1 146.2(2)
C20 Rh1 P1 158.7(3)
N1 Rh1 Cl1 91.90(19)
C22 Rh1 Cl1 153.8(2)
C19 Rh1 Cl1 95.0(2)
C23 Rh1 Cl1 130.6(2)
C21 Rh1 Cl1 119.6(2)
C20 Rh1 Cl1 89.9(2)
P1 Rh1 Cl1 94.01(8)
C13 P1 C7 100.8(4)
C13 P1 C1 105.2(4)
C7 P1 C1 109.2(4)
C13 P1 Rh1 117.2(2)
C7 P1 Rh1 121.9(3)
C1 P1 Rh1 101.5(2)
C6 C1 C2 120.1(7)
C6 C1 P1 124.3(6)
C2 C1 P1 115.7(6)
C1 C2 C3 118.8(8)
C1 C2 C29 121.0(7)
C3 C2 C29 120.2(8)
C4 C3 C2 120.4(9)
C4 C3 H3 120.9
C2 C3 H3 118.7
C3 C4 C5 120.3(7)
C3 C4 H4 119.1
C5 C4 H4 120.5
C6 C5 C4 119.0(8)
C6 C5 H5 122.7
C4 C5 H5 117.9
C5 C6 C1 121.3(8)
C5 C6 H6 118.7
C1 C6 H6 119.7
C8 C7 C12 120.9(8)
C8 C7 P1 119.8(6)
C12 C7 P1 118.9(7)
C7 C8 C9 120.7(8)
C7 C8 H8 121.1
C9 C8 H8 118.2
C10 C9 C8 119.8(8)
C10 C9 H9 120.8
C8 C9 H9 119.0
C9 C10 C11 119.0(9)
C9 C10 H10 119.8
C11 C10 H10 120.2
C12 C11 C10 120.3(8)
C12 C11 H11 119.4
C10 C11 H11 120.2
C11 C12 C7 119.0(8)
C11 C12 H12 117.7
C7 C12 H12 123.3
C14 C13 C18 118.7(10)
C14 C13 P1 118.9(8)
C18 C13 P1 122.4(6)
C15 C14 C13 121.7(9)
C15 C14 H14 117.7
C13 C14 H14 120.5
C14 C15 C16 120.5(8)
C14 C15 H15 119.0
C16 C15 H15 120.5
C15 C16 C17 119.0(5)
C15 C16 H16 117.1
C17 C16 H16 123.5
C18 C17 C16 120.8(4)
C18 C17 H17 120.4
C16 C17 H17 118.9
C17 C18 C13 119.3(7)
C17 C18 H18 120.3
C13 C18 H18 120.4
C20 C19 C23 108.8(7)
C20 C19 C24 124.1(7)
C23 C19 C24 126.2(8)
C20 C19 Rh1 72.8(5)
C23 C19 Rh1 72.2(5)
C24 C19 Rh1 129.5(6)
C21 C20 C19 106.9(7)
C21 C20 C25 126.8(8)
C19 C20 C25 126.2(8)
C21 C20 Rh1 71.2(5)
C19 C20 Rh1 69.1(5)
C25 C20 Rh1 127.5(7)
C22 C21 C20 108.7(8)
C22 C21 C26 125.2(8)
C20 C21 C26 125.9(8)
C22 C21 Rh1 68.5(5)
C20 C21 Rh1 71.3(5)
C26 C21 Rh1 129.3(7)
C21 C22 C23 109.0(7)
C21 C22 C27 124.7(8)
C23 C22 C27 124.9(8)
C21 C22 Rh1 73.6(5)
C23 C22 Rh1 73.3(5)
C27 C22 Rh1 130.0(7)
C22 C23 C28 127.4(7)
C22 C23 C19 106.2(7)
C28 C23 C19 126.3(8)
C22 C23 Rh1 68.7(5)
C28 C23 Rh1 128.6(6)
C19 C23 Rh1 69.1(5)
C19 C24 H24A 109.5
C19 C24 H24B 109.5
H24A C24 H24B 109.5
C19 C24 H24C 109.5
H24A C24 H24C 109.5
H24B C24 H24C 109.5
C20 C25 H25A 109.5
C20 C25 H25B 109.5
H25A C25 H25B 109.5
C20 C25 H25C 109.5
H25A C25 H25C 109.5
H25B C25 H25C 109.5
C21 C26 H26A 109.5
C21 C26 H26B 109.5
H26A C26 H26B 109.5
C21 C26 H26C 109.5
H26A C26 H26C 109.5
H26B C26 H26C 109.5
C22 C27 H27A 109.5
C22 C27 H27B 109.5
H27A C27 H27B 109.5
C22 C27 H27C 109.5
H27A C27 H27C 109.5
H27B C27 H27C 109.5
C23 C28 H28A 109.5
C23 C28 H28B 109.5
H28A C28 H28B 109.5
C23 C28 H28C 109.5
H28A C28 H28C 109.5
H28B C28 H28C 109.5
C29 N1 C31 110.5(8)
C29 N1 Rh1 123.7(6)
C31 N1 Rh1 125.7(5)
C29 O1 C30 106.7(6)
N1 C29 O1 114.5(8)
N1 C29 C2 130.2(9)
O1 C29 C2 115.3(6)
O1 C30 C31 104.0(7)
O1 C30 H30A 113.5
C31 C30 H30A 121.3
O1 C30 H30B 115.4
C31 C30 H30B 117.5
H30A C30 H30B 85.1
C32 C31 N1 116.5(8)
C32 C31 C30 112.9(8)
N1 C31 C30 101.5(7)
C32 C31 H31 106.9
N1 C31 H31 108.6
C30 C31 H31 110.2
C31 C32 H32A 109.5
C31 C32 H32B 109.5
H32A C32 H32B 109.5
C31 C32 H32C 109.5
H32A C32 H32C 109.5
H32B C32 H32C 109.5
F12A Sb2A F9A 90.5(3)
F12A Sb2A F8A 91.6(3)
F9A Sb2A F8A 91.0(3)
F12A Sb2A F10A 89.8(3)
F9A Sb2A F10A 90.8(3)
F8A Sb2A F10A 177.7(4)
F12A Sb2A F11A 90.0(3)
F9A Sb2A F11A 177.8(3)
F8A Sb2A F11A 91.1(3)
F10A Sb2A F11A 87.1(3)
F12A Sb2A F7A 179.0(3)
F9A Sb2A F7A 90.3(3)
F8A Sb2A F7A 88.9(3)
F10A Sb2A F7A 89.6(3)
F11A Sb2A F7A 89.2(3)
F9B Sb2B F7B 91.0(11)
F9B Sb2B F12B 90.4(11)
F7B Sb2B F12B 175.7(12)
F9B Sb2B F8B 94.0(11)
F7B Sb2B F8B 87.5(10)
F12B Sb2B F8B 88.4(9)
F9B Sb2B F10B 94.7(11)
F7B Sb2B F10B 92.3(10)
F12B Sb2B F10B 91.6(9)
F8B Sb2B F10B 171.3(10)
F9B Sb2B F11B 176.8(13)
F7B Sb2B F11B 92.2(11)
F12B Sb2B F11B 86.4(10)
F8B Sb2B F11B 85.8(9)
F10B Sb2B F11B 85.5(9)
N51 Rh51 C72 98.7(3)
N51 Rh51 C73 133.5(3)
C72 Rh51 C73 38.0(3)
N51 Rh51 C69 157.0(3)
C72 Rh51 C69 63.8(3)
C73 Rh51 C69 37.6(3)
N51 Rh51 C71 93.5(3)
C72 Rh51 C71 39.0(3)
C73 Rh51 C71 63.7(3)
C69 Rh51 C71 63.5(3)
N51 Rh51 C70 121.0(3)
C72 Rh51 C70 63.0(3)
C73 Rh51 C70 63.2(3)
C69 Rh51 C70 39.0(3)
C71 Rh51 C70 36.1(3)
N51 Rh51 P51 79.39(16)
C72 Rh51 P51 111.0(2)
C73 Rh51 P51 99.1(2)
C69 Rh51 P51 119.8(2)
C71 Rh51 P51 148.3(2)
C70 Rh51 P51 158.8(2)
N51 Rh51 Cl51 96.02(18)
C72 Rh51 Cl51 153.0(2)
C73 Rh51 Cl51 130.2(2)
C69 Rh51 Cl51 95.2(2)
C71 Rh51 Cl51 117.7(2)
C70 Rh51 Cl51 90.0(2)
P51 Rh51 Cl51 93.82(7)
C57 P51 C51 107.9(3)
C57 P51 C63 100.2(4)
C51 P51 C63 103.8(4)
C57 P51 Rh51 123.0(3)
C51 P51 Rh51 103.0(2)
C63 P51 Rh51 117.3(2)
C56 C51 C52 117.4(7)
C56 C51 P51 124.3(6)
C52 C51 P51 118.3(5)
C53 C52 C51 120.6(7)
C53 C52 C79 117.7(7)
C51 C52 C79 121.7(6)
C54 C53 C52 120.5(8)
C54 C53 H53 125.5
C52 C53 H53 114.0
C55 C54 C53 118.9(7)
C55 C54 H54 119.1
C53 C54 H54 121.9
C54 C55 C56 122.3(7)
C54 C55 H55 119.6
C56 C55 H55 117.9
C51 C56 C55 120.1(8)
C51 C56 H56 120.9
C55 C56 H56 118.9
C62 C57 C58 118.0(8)
C62 C57 P51 122.6(7)
C58 C57 P51 118.9(6)
C59 C58 C57 119.5(7)
C59 C58 H58 123.3
C57 C58 H58 117.2
C58 C59 C60 120.1(9)
C58 C59 H59 119.3
C60 C59 H59 120.6
C61 C60 C59 120.8(8)
C61 C60 H60 121.2
C59 C60 H60 117.6
C60 C61 C62 120.1(8)
C60 C61 H61 118.9
C62 C61 H61 121.0
C57 C62 C61 121.4(8)
C57 C62 H62 121.3
C61 C62 H62 117.2
C68 C63 C64 120.0(8)
C68 C63 P51 122.8(6)
C64 C63 P51 116.9(6)
C65 C64 C63 118.7(8)
C65 C64 H64 123.6
C63 C64 H64 117.5
C66 C65 C64 119.5(7)
C66 C65 H65 122.8
C64 C65 H65 117.7
C67 C66 C65 121.4(7)
C67 C66 H66 119.3
C65 C66 H66 119.2
C66 C67 C68 120.3(7)
C66 C67 H67 121.5
C68 C67 H67 118.2
C63 C68 C67 119.9(7)
C63 C68 H68 119.7
C67 C68 H68 120.4
C73 C69 C70 106.9(7)
C73 C69 C74 129.2(8)
C70 C69 C74 123.5(7)
C73 C69 Rh51 71.1(5)
C70 C69 Rh51 72.5(5)
C74 C69 Rh51 127.7(6)
C71 C70 C69 108.7(6)
C71 C70 C75 127.9(8)
C69 C70 C75 123.3(8)
C71 C70 Rh51 71.7(5)
C69 C70 Rh51 68.5(4)
C75 C70 Rh51 127.3(6)
C70 C71 C72 107.7(7)
C70 C71 C76 127.7(8)
C72 C71 C76 124.6(8)
C70 C71 Rh51 72.2(4)
C72 C71 Rh51 68.4(4)
C76 C71 Rh51 126.0(8)
C73 C72 C71 107.3(7)
C73 C72 C77 126.4(8)
C71 C72 C77 125.4(8)
C73 C72 Rh51 71.3(5)
C71 C72 Rh51 72.6(5)
C77 C72 Rh51 129.9(7)
C69 C73 C72 109.4(7)
C69 C73 C78 127.4(8)
C72 C73 C78 122.7(7)
C69 C73 Rh51 71.3(5)
C72 C73 Rh51 70.8(5)
C78 C73 Rh51 130.6(6)
C69 C74 H74A 109.5
C69 C74 H74B 109.5
H74A C74 H74B 109.5
C69 C74 H74C 109.5
H74A C74 H74C 109.5
H74B C74 H74C 109.5
C70 C75 H75A 109.5
C70 C75 H75B 109.5
H75A C75 H75B 109.5
C70 C75 H75C 109.5
H75A C75 H75C 109.5
H75B C75 H75C 109.5
C71 C76 H76A 109.5
C71 C76 H76B 109.5
H76A C76 H76B 109.5
C71 C76 H76C 109.5
H76A C76 H76C 109.5
H76B C76 H76C 109.5
C72 C77 H77A 109.5
C72 C77 H77B 109.5
H77A C77 H77B 109.5
C72 C77 H77C 109.5
H77A C77 H77C 109.5
H77B C77 H77C 109.5
C73 C78 H78A 109.5
C73 C78 H78B 109.5
H78A C78 H78B 109.5
C73 C78 H78C 109.5
H78A C78 H78C 109.5
H78B C78 H78C 109.5
C79 N51 C81 105.1(7)
C79 N51 Rh51 127.8(5)
C81 N51 Rh51 127.0(5)
C79 O51 C80 106.2(6)
O51 C79 N51 117.7(6)
O51 C79 C52 117.2(7)
N51 C79 C52 125.0(8)
O51 C80 C81 102.1(6)
O51 C80 H80A 104.4
C81 C80 H80A 114.0
O51 C80 H80B 114.6
C81 C80 H80B 113.4
H80A C80 H80B 108.0
C82 C81 N51 114.2(6)
C82 C81 C80 115.4(7)
N51 C81 C80 100.3(6)
C82 C81 H81 117.3
N51 C81 H81 103.2
C80 C81 H81 104.3
C81 C82 H82A 109.5
C81 C82 H82B 109.5
H82A C82 H82B 109.5
C81 C82 H82C 109.5
H82A C82 H82C 109.5
H82B C82 H82C 109.5

loop_
_geom_bond_atom_site_label_1
_geom_bond_atom_site_label_2
_geom_bond_distance
Sb1A F6A 1.845(8)
Sb1A F3A 1.848(8)
Sb1A F1A 1.848(8)
Sb1A F2A 1.891(7)
Sb1A F4A 1.893(8)
Sb1A F5A 1.913(8)
Sb1B F5B 1.807(7)
Sb1B F4B 1.854(7)
Sb1B F2B 1.867(6)
Sb1B F1B 1.879(7)
Sb1B F3B 1.892(7)
Sb1B F6B 1.901(8)
Rh1 N1 2.157(8)
Rh1 C22 2.161(8)
Rh1 C19 2.180(10)
Rh1 C23 2.222(9)
Rh1 C21 2.228(8)
Rh1 C20 2.229(8)
Rh1 P1 2.312(2)
Rh1 Cl1 2.405(2)
P1 C13 1.815(11)
P1 C7 1.825(8)
P1 C1 1.845(7)
C1 C6 1.389(11)
C1 C2 1.390(11)
C2 C3 1.409(10)
C2 C29 1.439(11)
C3 C4 1.365(13)
C3 H3 0.9245
C4 C5 1.415(13)
C4 H4 0.9656
C5 C6 1.363(10)
C5 H5 0.9758
C6 H6 1.0138
C7 C8 1.350(12)
C7 C12 1.418(10)
C8 C9 1.415(12)
C8 H8 0.9309
C9 C10 1.363(12)
C9 H9 0.9626
C10 C11 1.451(14)
C10 H10 0.9374
C11 C12 1.361(12)
C11 H11 0.9334
C12 H12 0.9872
C13 C14 1.395(11)
C13 C18 1.418(13)
C14 C15 1.364(15)
C14 H14 0.9302
C15 C16 1.392(12)
C15 H15 0.9630
C16 C17 1.4089
C16 H16 0.9233
C17 C18 1.389(12)
C17 H17 0.9963
C18 H18 1.0114
C19 C20 1.438(11)
C19 C23 1.458(11)
C19 C24 1.489(12)
C20 C21 1.430(11)
C20 C25 1.491(9)
C21 C22 1.428(11)
C21 C26 1.490(12)
C22 C23 1.428(13)
C22 C27 1.507(10)
C23 C28 1.431(12)
C24 H24A 0.9800
C24 H24B 0.9800
C24 H24C 0.9800
C25 H25A 0.9800
C25 H25B 0.9800
C25 H25C 0.9800
C26 H26A 0.9800
C26 H26B 0.9800
C26 H26C 0.9800
C27 H27A 0.9800
C27 H27B 0.9800
C27 H27C 0.9800
C28 H28A 0.9800
C28 H28B 0.9800
C28 H28C 0.9800
N1 C29 1.277(9)
N1 C31 1.480(12)
O1 C29 1.386(11)
O1 C30 1.458(9)
C30 C31 1.555(12)
C30 H30A 0.9118
C30 H30B 0.9427
C31 C32 1.477(11)
C31 H31 0.9509
C32 H32A 0.9800
C32 H32B 0.9800
C32 H32C 0.9800
Sb2A F12A 1.872(6)
Sb2A F9A 1.873(6)
Sb2A F8A 1.878(6)
Sb2A F10A 1.881(6)
Sb2A F11A 1.890(6)
Sb2A F7A 1.900(6)
Sb2B F9B 1.862(11)
Sb2B F7B 1.877(11)
Sb2B F12B 1.881(10)
Sb2B F8B 1.883(10)
Sb2B F10B 1.896(10)
Sb2B F11B 1.908(11)
Rh51 N51 2.125(7)
Rh51 C72 2.171(8)
Rh51 C73 2.177(9)
Rh51 C69 2.180(9)
Rh51 C71 2.228(8)
Rh51 C70 2.233(8)
Rh51 P51 2.3106(19)
Rh51 Cl51 2.4023(19)
P51 C57 1.803(9)
P51 C51 1.806(6)
P51 C63 1.842(9)
C51 C56 1.378(9)
C51 C52 1.440(10)
C52 C53 1.393(9)
C52 C79 1.491(9)
C53 C54 1.387(11)
C53 H53 0.9932
C54 C55 1.359(12)
C54 H54 0.9606
C55 C56 1.413(10)
C55 H55 0.9666
C56 H56 0.9479
C57 C62 1.371(10)
C57 C58 1.425(12)
C58 C59 1.382(11)
C58 H58 0.9740
C59 C60 1.399(11)
C59 H59 0.9741
C60 C61 1.329(13)
C60 H60 0.9980
C61 C62 1.403(11)
C61 H61 0.9587
C62 H62 0.9939
C63 C68 1.373(11)
C63 C64 1.409(9)
C64 C65 1.403(13)
C64 H64 0.9771
C65 C66 1.389(13)
C65 H65 0.9821
C66 C67 1.343(9)
C66 H66 0.9606
C67 C68 1.404(12)
C67 H67 0.9614
C68 H68 0.9859
C69 C73 1.405(11)
C69 C70 1.473(11)
C69 C74 1.501(11)
C70 C71 1.381(12)
C70 C75 1.496(9)
C71 C72 1.471(11)
C71 C76 1.478(13)
C72 C73 1.415(12)
C72 C77 1.499(10)
C73 C78 1.546(11)
C74 H74A 0.9800
C74 H74B 0.9800
C74 H74C 0.9800
C75 H75A 0.9800
C75 H75B 0.9800
C75 H75C 0.9800
C76 H76A 0.9800
C76 H76B 0.9800
C76 H76C 0.9800
C77 H77A 0.9800
C77 H77B 0.9800
C77 H77C 0.9800
C78 H78A 0.9800
C78 H78B 0.9800
C78 H78C 0.9800
N51 C79 1.313(10)
N51 C81 1.500(9)
O51 C79 1.298(10)
O51 C80 1.463(9)
C80 C81 1.544(11)
C80 H80A 0.9447
C80 H80B 0.9261
C81 C82 1.477(10)
C81 H81 0.9191
C82 H82A 0.9800
C82 H82B 0.9800
C82 H82C 0.9800

loop_
_geom_torsion_atom_site_label_1
_geom_torsion_atom_site_label_2
_geom_torsion_atom_site_label_3
_geom_torsion_atom_site_label_4
_geom_torsion
N1 Rh1 P1 C13 -50.2(4)
C22 Rh1 P1 C13 -149.7(4)
C19 Rh1 P1 C13 139.1(4)
C23 Rh1 P1 C13 172.9(4)
C21 Rh1 P1 C13 -134.5(5)
C20 Rh1 P1 C13 141.1(6)
Cl1 Rh1 P1 C13 40.9(3)
N1 Rh1 P1 C7 -174.8(4)
C22 Rh1 P1 C7 85.8(4)
C19 Rh1 P1 C7 14.5(4)
C23 Rh1 P1 C7 48.3(4)
C21 Rh1 P1 C7 101.0(5)
C20 Rh1 P1 C7 16.5(7)
Cl1 Rh1 P1 C7 -83.7(3)
N1 Rh1 P1 C1 63.8(4)
C22 Rh1 P1 C1 -35.7(4)
C19 Rh1 P1 C1 -107.0(4)
C23 Rh1 P1 C1 -73.1(4)
C21 Rh1 P1 C1 -20.5(6)
C20 Rh1 P1 C1 -105.0(6)
Cl1 Rh1 P1 C1 154.8(3)
C13 P1 C1 C6 -114.7(8)
C7 P1 C1 C6 -7.2(9)
Rh1 P1 C1 C6 122.7(7)
C13 P1 C1 C2 65.6(7)
C7 P1 C1 C2 173.1(6)
Rh1 P1 C1 C2 -57.0(6)
C6 C1 C2 C3 3.3(12)
P1 C1 C2 C3 -177.0(7)
C6 C1 C2 C29 -176.6(8)
P1 C1 C2 C29 3.1(10)
C1 C2 C3 C4 -3.1(14)
C29 C2 C3 C4 176.7(9)
C2 C3 C4 C5 0.6(16)
C3 C4 C5 C6 1.9(15)
C4 C5 C6 C1 -1.7(14)
C2 C1 C6 C5 -0.8(13)
P1 C1 C6 C5 179.5(7)
C13 P1 C7 C8 -112.0(8)
C1 P1 C7 C8 137.5(8)
Rh1 P1 C7 C8 19.7(9)
C13 P1 C7 C12 60.6(8)
C1 P1 C7 C12 -49.9(8)
Rh1 P1 C7 C12 -167.6(6)
C12 C7 C8 C9 4.1(15)
P1 C7 C8 C9 176.6(7)
C7 C8 C9 C10 -1.8(16)
C8 C9 C10 C11 -3.2(16)
C9 C10 C11 C12 6.1(16)
C10 C11 C12 C7 -3.8(16)
C8 C7 C12 C11 -1.2(15)
P1 C7 C12 C11 -173.8(8)
C7 P1 C13 C14 70.4(7)
C1 P1 C13 C14 -176.1(7)
Rh1 P1 C13 C14 -64.2(8)
C7 P1 C13 C18 -110.3(7)
C1 P1 C13 C18 3.2(8)
Rh1 P1 C13 C18 115.1(6)
C18 C13 C14 C15 2.8(14)
P1 C13 C14 C15 -177.9(8)
C13 C14 C15 C16 -2.2(15)
C14 C15 C16 C17 1.6(11)
C15 C16 C17 C18 -1.7(6)
C16 C17 C18 C13 2.4(10)
C14 C13 C18 C17 -2.8(12)
P1 C13 C18 C17 177.9(6)
N1 Rh1 C19 C20 25.9(10)
C22 Rh1 C19 C20 79.8(5)
C23 Rh1 C19 C20 117.0(7)
C21 Rh1 C19 C20 37.3(4)
P1 Rh1 C19 C20 178.8(4)
Cl1 Rh1 C19 C20 -83.5(4)
N1 Rh1 C19 C23 -91.1(8)
C22 Rh1 C19 C23 -37.1(5)
C21 Rh1 C19 C23 -79.7(5)
C20 Rh1 C19 C23 -117.0(7)
P1 Rh1 C19 C23 61.9(5)
Cl1 Rh1 C19 C23 159.5(5)
N1 Rh1 C19 C24 146.3(8)
C22 Rh1 C19 C24 -159.8(8)
C23 Rh1 C19 C24 -122.6(9)
C21 Rh1 C19 C24 157.7(8)
C20 Rh1 C19 C24 120.4(9)
P1 Rh1 C19 C24 -60.8(7)
Cl1 Rh1 C19 C24 36.9(7)
C23 C19 C20 C21 2.1(10)
C24 C19 C20 C21 171.9(8)
Rh1 C19 C20 C21 -61.6(6)
C23 C19 C20 C25 -174.4(8)
C24 C19 C20 C25 -4.6(15)
Rh1 C19 C20 C25 121.9(9)
C23 C19 C20 Rh1 63.7(6)
C24 C19 C20 Rh1 -126.5(9)
N1 Rh1 C20 C21 -52.3(6)
C22 Rh1 C20 C21 36.4(6)
C19 Rh1 C20 C21 117.3(7)
C23 Rh1 C20 C21 79.0(6)
P1 Rh1 C20 C21 114.5(7)
Cl1 Rh1 C20 C21 -144.5(5)
N1 Rh1 C20 C19 -169.6(4)
C22 Rh1 C20 C19 -80.9(5)
C23 Rh1 C20 C19 -38.3(5)
C21 Rh1 C20 C19 -117.3(7)
P1 Rh1 C20 C19 -2.8(8)
Cl1 Rh1 C20 C19 98.2(4)
N1 Rh1 C20 C25 70.1(8)
C22 Rh1 C20 C25 158.9(9)
C19 Rh1 C20 C25 -120.3(9)
C23 Rh1 C20 C25 -158.6(9)
C21 Rh1 C20 C25 122.4(11)
P1 Rh1 C20 C25 -123.1(8)
Cl1 Rh1 C20 C25 -22.1(8)
C19 C20 C21 C22 1.8(11)
C25 C20 C21 C22 178.3(9)
Rh1 C20 C21 C22 -58.4(6)
C19 C20 C21 C26 -174.3(9)
C25 C20 C21 C26 2.2(16)
Rh1 C20 C21 C26 125.5(10)
C19 C20 C21 Rh1 60.2(6)
C25 C20 C21 Rh1 -123.2(10)
N1 Rh1 C21 C22 -102.0(6)
C19 Rh1 C21 C22 81.9(6)
C23 Rh1 C21 C22 38.3(5)
C20 Rh1 C21 C22 119.8(8)
P1 Rh1 C21 C22 -23.7(8)
Cl1 Rh1 C21 C22 161.7(5)
N1 Rh1 C21 C20 138.1(5)
C22 Rh1 C21 C20 -119.8(8)
C19 Rh1 C21 C20 -37.9(5)
C23 Rh1 C21 C20 -81.5(6)
P1 Rh1 C21 C20 -143.5(4)
Cl1 Rh1 C21 C20 41.9(6)
N1 Rh1 C21 C26 16.6(8)
C22 Rh1 C21 C26 118.6(10)
C19 Rh1 C21 C26 -159.5(8)
C23 Rh1 C21 C26 156.9(8)
C20 Rh1 C21 C26 -121.5(10)
P1 Rh1 C21 C26 95.0(9)
Cl1 Rh1 C21 C26 -79.7(7)
C20 C21 C22 C23 -5.1(11)
C26 C21 C22 C23 171.0(9)
Rh1 C21 C22 C23 -65.3(6)
C20 C21 C22 C27 -172.2(9)
C26 C21 C22 C27 4.0(16)
Rh1 C21 C22 C27 127.6(10)
C20 C21 C22 Rh1 60.2(7)
C26 C21 C22 Rh1 -123.7(10)
N1 Rh1 C22 C21 84.8(5)
C19 Rh1 C22 C21 -78.5(5)
C23 Rh1 C22 C21 -116.2(7)
C20 Rh1 C22 C21 -36.0(5)
P1 Rh1 C22 C21 166.3(5)
Cl1 Rh1 C22 C21 -38.2(10)
N1 Rh1 C22 C23 -158.9(4)
C19 Rh1 C22 C23 37.8(5)
C21 Rh1 C22 C23 116.2(7)
C20 Rh1 C22 C23 80.3(5)
P1 Rh1 C22 C23 -77.5(5)
Cl1 Rh1 C22 C23 78.1(7)
N1 Rh1 C22 C27 -37.0(9)
C19 Rh1 C22 C27 159.7(10)
C23 Rh1 C22 C27 121.9(10)
C21 Rh1 C22 C27 -121.8(12)
C20 Rh1 C22 C27 -157.8(10)
P1 Rh1 C22 C27 44.5(10)
Cl1 Rh1 C22 C27 -160.0(6)
C21 C22 C23 C28 -171.5(9)
C27 C22 C23 C28 -4.5(15)
Rh1 C22 C23 C28 123.0(9)
C21 C22 C23 C19 6.3(10)
C27 C22 C23 C19 173.3(8)
Rh1 C22 C23 C19 -59.2(6)
C21 C22 C23 Rh1 65.5(6)
C27 C22 C23 Rh1 -127.5(9)
C20 C19 C23 C22 -5.2(10)
C24 C19 C23 C22 -174.7(9)
Rh1 C19 C23 C22 58.9(6)
C20 C19 C23 C28 172.6(9)
C24 C19 C23 C28 3.1(14)
Rh1 C19 C23 C28 -123.3(9)
C20 C19 C23 Rh1 -64.1(6)
C24 C19 C23 Rh1 126.4(9)
N1 Rh1 C23 C22 31.2(6)
C19 Rh1 C23 C22 -118.0(7)
C21 Rh1 C23 C22 -38.2(4)
C20 Rh1 C23 C22 -80.3(5)
P1 Rh1 C23 C22 112.0(4)
Cl1 Rh1 C23 C22 -145.3(4)
N1 Rh1 C23 C28 -90.3(9)
C22 Rh1 C23 C28 -121.5(9)
C19 Rh1 C23 C28 120.5(10)
C21 Rh1 C23 C28 -159.8(9)
C20 Rh1 C23 C28 158.2(9)
P1 Rh1 C23 C28 -9.5(8)
Cl1 Rh1 C23 C28 93.1(8)
N1 Rh1 C23 C19 149.2(4)
C22 Rh1 C23 C19 118.0(7)
C21 Rh1 C23 C19 79.8(5)
C20 Rh1 C23 C19 37.7(4)
P1 Rh1 C23 C19 -129.9(4)
Cl1 Rh1 C23 C19 -27.3(6)
C22 Rh1 N1 C29 58.0(7)
C19 Rh1 N1 C29 106.3(9)
C23 Rh1 N1 C29 38.8(9)
C21 Rh1 N1 C29 96.1(7)
C20 Rh1 N1 C29 125.1(7)
P1 Rh1 N1 C29 -50.1(6)
Cl1 Rh1 N1 C29 -143.8(7)
C22 Rh1 N1 C31 -125.7(7)
C19 Rh1 N1 C31 -77.3(11)
C23 Rh1 N1 C31 -144.8(7)
C21 Rh1 N1 C31 -87.6(7)
C20 Rh1 N1 C31 -58.6(8)
P1 Rh1 N1 C31 126.3(7)
Cl1 Rh1 N1 C31 32.6(7)
C31 N1 C29 O1 4.7(10)
Rh1 N1 C29 O1 -178.4(5)
C31 N1 C29 C2 -171.7(9)
Rh1 N1 C29 C2 5.2(13)
C30 O1 C29 N1 7.1(10)
C30 O1 C29 C2 -176.0(8)
C1 C2 C29 N1 32.0(14)
C3 C2 C29 N1 -147.8(9)
C1 C2 C29 O1 -144.3(8)
C3 C2 C29 O1 35.9(12)
C29 O1 C30 C31 -14.7(10)
C29 N1 C31 C32 -136.5(8)
Rh1 N1 C31 C32 46.7(11)
C29 N1 C31 C30 -13.4(10)
Rh1 N1 C31 C30 169.8(6)
O1 C30 C31 C32 142.1(8)
O1 C30 C31 N1 16.5(10)
N51 Rh51 P51 C57 177.3(4)
C72 Rh51 P51 C57 -87.3(4)
C73 Rh51 P51 C57 -49.9(4)
C69 Rh51 P51 C57 -16.2(4)
C71 Rh51 P51 C57 -103.3(6)
C70 Rh51 P51 C57 -17.9(6)
Cl51 Rh51 P51 C57 81.9(3)
N51 Rh51 P51 C51 -61.0(3)
C72 Rh51 P51 C51 34.4(4)
C73 Rh51 P51 C51 71.8(4)
C69 Rh51 P51 C51 105.4(4)
C71 Rh51 P51 C51 18.4(6)
C70 Rh51 P51 C51 103.8(6)
Cl51 Rh51 P51 C51 -156.4(3)
N51 Rh51 P51 C63 52.3(3)
C72 Rh51 P51 C63 147.6(4)
C73 Rh51 P51 C63 -174.9(3)
C69 Rh51 P51 C63 -141.3(3)
C71 Rh51 P51 C63 131.6(6)
C70 Rh51 P51 C63 -142.9(6)
Cl51 Rh51 P51 C63 -43.1(3)
C57 P51 C51 C56 7.6(9)
C63 P51 C51 C56 113.4(8)
Rh51 P51 C51 C56 -123.8(7)
C57 P51 C51 C52 -175.0(6)
C63 P51 C51 C52 -69.2(7)
Rh51 P51 C51 C52 53.6(7)
C56 C51 C52 C53 -4.8(12)
P51 C51 C52 C53 177.7(7)
C56 C51 C52 C79 174.5(8)
P51 C51 C52 C79 -3.0(11)
C51 C52 C53 C54 3.1(13)
C79 C52 C53 C54 -176.2(9)
C52 C53 C54 C55 0.9(14)
C53 C54 C55 C56 -3.2(14)
C52 C51 C56 C55 2.5(12)
P51 C51 C56 C55 179.9(7)
C54 C55 C56 C51 1.4(13)
C51 P51 C57 C62 52.3(9)
C63 P51 C57 C62 -56.0(8)
Rh51 P51 C57 C62 171.7(6)
C51 P51 C57 C58 -136.2(7)
C63 P51 C57 C58 115.5(7)
Rh51 P51 C57 C58 -16.8(8)
C62 C57 C58 C59 -0.6(13)
P51 C57 C58 C59 -172.5(7)
C57 C58 C59 C60 -1.0(14)
C58 C59 C60 C61 0.1(15)
C59 C60 C61 C62 2.5(15)
C58 C57 C62 C61 3.2(14)
P51 C57 C62 C61 174.8(7)
C60 C61 C62 C57 -4.2(15)
C57 P51 C63 C68 107.9(6)
C51 P51 C63 C68 -3.6(7)
Rh51 P51 C63 C68 -116.3(6)
C57 P51 C63 C64 -66.6(6)
C51 P51 C63 C64 -178.0(5)
Rh51 P51 C63 C64 69.2(6)
C68 C63 C64 C65 6.0(11)
P51 C63 C64 C65 -179.4(6)
C63 C64 C65 C66 -4.2(11)
C64 C65 C66 C67 0.6(12)
C65 C66 C67 C68 1.3(11)
C64 C63 C68 C67 -4.2(11)
P51 C63 C68 C67 -178.5(5)
C66 C67 C68 C63 0.5(11)
N51 Rh51 C69 C73 80.1(8)
C72 Rh51 C69 C73 36.7(5)
C71 Rh51 C69 C73 80.5(5)
C70 Rh51 C69 C73 115.4(7)
P51 Rh51 C69 C73 -63.6(5)
Cl51 Rh51 C69 C73 -161.0(5)
N51 Rh51 C69 C70 -35.3(9)
C72 Rh51 C69 C70 -78.7(5)
C73 Rh51 C69 C70 -115.4(7)
C71 Rh51 C69 C70 -34.9(4)
P51 Rh51 C69 C70 -179.1(3)
Cl51 Rh51 C69 C70 83.6(4)
N51 Rh51 C69 C74 -154.5(7)
C72 Rh51 C69 C74 162.1(8)
C73 Rh51 C69 C74 125.4(10)
C71 Rh51 C69 C74 -154.1(8)
C70 Rh51 C69 C74 -119.2(9)
P51 Rh51 C69 C74 61.7(8)
Cl51 Rh51 C69 C74 -35.6(7)
C73 C69 C70 C71 -2.4(10)
C74 C69 C70 C71 -175.2(8)
Rh51 C69 C70 C71 60.8(6)
C73 C69 C70 C75 175.4(8)
C74 C69 C70 C75 2.7(14)
Rh51 C69 C70 C75 -121.3(9)
C73 C69 C70 Rh51 -63.2(6)
C74 C69 C70 Rh51 124.1(8)
N51 Rh51 C70 C71 45.2(6)
C72 Rh51 C70 C71 -38.6(5)
C73 Rh51 C70 C71 -81.4(6)
C69 Rh51 C70 C71 -119.5(7)
P51 Rh51 C70 C71 -117.2(7)
Cl51 Rh51 C70 C71 142.3(5)
N51 Rh51 C70 C69 164.7(4)
C72 Rh51 C70 C69 80.9(5)
C73 Rh51 C70 C69 38.1(5)
C71 Rh51 C70 C69 119.5(7)
P51 Rh51 C70 C69 2.3(8)
Cl51 Rh51 C70 C69 -98.3(4)
N51 Rh51 C70 C75 -79.0(8)
C72 Rh51 C70 C75 -162.8(9)
C73 Rh51 C70 C75 154.4(9)
C69 Rh51 C70 C75 116.3(9)
C71 Rh51 C70 C75 -124.2(11)
P51 Rh51 C70 C75 118.6(8)
Cl51 Rh51 C70 C75 18.0(8)
C69 C70 C71 C72 0.7(10)
C75 C70 C71 C72 -177.1(9)
Rh51 C70 C71 C72 59.4(6)
C69 C70 C71 C76 179.0(9)
C75 C70 C71 C76 1.3(17)
Rh51 C70 C71 C76 -122.2(11)
C69 C70 C71 Rh51 -58.8(6)
C75 C70 C71 Rh51 123.5(10)
N51 Rh51 C71 C70 -142.4(5)
C72 Rh51 C71 C70 118.1(8)
C73 Rh51 C71 C70 79.9(6)
C69 Rh51 C71 C70 37.7(5)
P51 Rh51 C71 C70 142.2(5)
Cl51 Rh51 C71 C70 -43.7(6)
N51 Rh51 C71 C72 99.5(5)
C73 Rh51 C71 C72 -38.2(5)
C69 Rh51 C71 C72 -80.3(5)
C70 Rh51 C71 C72 -118.1(8)
P51 Rh51 C71 C72 24.1(8)
Cl51 Rh51 C71 C72 -161.8(4)
N51 Rh51 C71 C76 -18.3(8)
C72 Rh51 C71 C76 -117.8(10)
C73 Rh51 C71 C76 -156.0(8)
C69 Rh51 C71 C76 161.8(8)
C70 Rh51 C71 C76 124.1(10)
P51 Rh51 C71 C76 -93.7(8)
Cl51 Rh51 C71 C76 80.4(8)
C70 C71 C72 C73 1.3(10)
C76 C71 C72 C73 -177.1(9)
Rh51 C71 C72 C73 63.2(6)
C70 C71 C72 C77 171.2(9)
C76 C71 C72 C77 -7.2(16)
Rh51 C71 C72 C77 -126.9(10)
C70 C71 C72 Rh51 -61.9(6)
C76 C71 C72 Rh51 119.7(10)
N51 Rh51 C72 C73 159.3(4)
C69 Rh51 C72 C73 -36.4(5)
C71 Rh51 C72 C73 -115.8(7)
C70 Rh51 C72 C73 -80.2(5)
P51 Rh51 C72 C73 77.4(4)
Cl51 Rh51 C72 C73 -78.4(7)
N51 Rh51 C72 C71 -84.8(5)
C73 Rh51 C72 C71 115.8(7)
C69 Rh51 C72 C71 79.5(5)
C70 Rh51 C72 C71 35.6(5)
P51 Rh51 C72 C71 -166.7(5)
Cl51 Rh51 C72 C71 37.5(8)
N51 Rh51 C72 C77 37.1(9)
C73 Rh51 C72 C77 -122.2(10)
C69 Rh51 C72 C77 -158.6(10)
C71 Rh51 C72 C77 121.9(11)
C70 Rh51 C72 C77 157.6(10)
P51 Rh51 C72 C77 -44.8(9)
Cl51 Rh51 C72 C77 159.4(6)
C70 C69 C73 C72 3.3(10)
C74 C69 C73 C72 175.5(9)
Rh51 C69 C73 C72 -60.8(6)
C70 C69 C73 C78 -168.6(9)
C74 C69 C73 C78 3.6(15)
Rh51 C69 C73 C78 127.3(9)
C70 C69 C73 Rh51 64.1(6)
C74 C69 C73 Rh51 -123.7(9)
C71 C72 C73 C69 -2.9(10)
C77 C72 C73 C69 -172.7(9)
Rh51 C72 C73 C69 61.1(6)
C71 C72 C73 C78 169.4(9)
C77 C72 C73 C78 -0.3(15)
Rh51 C72 C73 C78 -126.5(9)
C71 C72 C73 Rh51 -64.1(6)
C77 C72 C73 Rh51 126.2(10)
N51 Rh51 C73 C69 -148.0(5)
C72 Rh51 C73 C69 -119.3(7)
C71 Rh51 C73 C69 -80.0(5)
C70 Rh51 C73 C69 -39.5(5)
P51 Rh51 C73 C69 128.1(5)
Cl51 Rh51 C73 C69 25.1(6)
N51 Rh51 C73 C72 -28.7(6)
C69 Rh51 C73 C72 119.3(7)
C71 Rh51 C73 C72 39.2(4)
C70 Rh51 C73 C72 79.7(5)
P51 Rh51 C73 C72 -112.7(4)
Cl51 Rh51 C73 C72 144.4(4)
N51 Rh51 C73 C78 88.3(9)
C72 Rh51 C73 C78 117.1(10)
C69 Rh51 C73 C78 -123.7(11)
C71 Rh51 C73 C78 156.3(9)
C70 Rh51 C73 C78 -163.2(9)
P51 Rh51 C73 C78 4.4(8)
Cl51 Rh51 C73 C78 -98.6(8)
C72 Rh51 N51 C79 -58.0(7)
C73 Rh51 N51 C79 -40.6(8)
C69 Rh51 N51 C79 -96.6(9)
C71 Rh51 N51 C79 -97.0(7)
C70 Rh51 N51 C79 -121.7(7)
P51 Rh51 N51 C79 51.9(6)
Cl51 Rh51 N51 C79 144.7(6)
C72 Rh51 N51 C81 117.7(6)
C73 Rh51 N51 C81 135.1(6)
C69 Rh51 N51 C81 79.1(10)
C71 Rh51 N51 C81 78.7(6)
C70 Rh51 N51 C81 54.0(7)
P51 Rh51 N51 C81 -132.4(6)
Cl51 Rh51 N51 C81 -39.6(6)
C80 O51 C79 N51 -9.1(10)
C80 O51 C79 C52 168.4(7)
C81 N51 C79 O51 -10.7(10)
Rh51 N51 C79 O51 165.8(5)
C81 N51 C79 C52 172.0(8)
Rh51 N51 C79 C52 -11.5(12)
C53 C52 C79 O51 -24.3(12)
C51 C52 C79 O51 156.4(7)
C53 C52 C79 N51 153.0(8)
C51 C52 C79 N51 -26.3(13)
C79 O51 C80 C81 23.7(8)
C79 N51 C81 C82 -100.0(8)
Rh51 N51 C81 C82 83.5(8)
C79 N51 C81 C80 24.0(8)
Rh51 N51 C81 C80 -152.5(5)
O51 C80 C81 C82 94.9(7)
O51 C80 C81 N51 -28.2(7)
